data_2207159
loop_
_publ_author_name
'Nichol, Gary S.'
'Clegg, William'

_publ_section_title
;
 Violuric acid monohydrate: a definitive redetermination at 150 K
;
_journal_coeditor_code BT6764
_journal_issue 11
_journal_name_full 'Acta Crystallographica Section E'
_journal_page_first o3788
_journal_page_last o3790
_journal_paper_doi 10.1107/S160053680503343X
_journal_volume 61
_journal_year 2005
_chemical_formula_iupac 'C4 H3 N3 O4, H2 O'
_chemical_formula_moiety 'C4 H3 N3 O4, H2 O'
_chemical_formula_sum 'C4 H5 N3 O5'
_chemical_formula_weight 175.11
_chemical_name_common 'Violuric acid monohydrate'
_chemical_name_systematic
;
Violuric acid monohydrate
;
_space_group_IT_number 36
_symmetry_cell_setting orthorhombic
_symmetry_space_group_name_Hall 'C 2c -2'
_symmetry_space_group_name_H-M 'C m c 21'
_atom_sites_solution_hydrogens difmap
_atom_sites_solution_primary direct
_atom_sites_solution_secondary difmap
_cell_angle_alpha 90.00
_cell_angle_beta 90.00
_cell_angle_gamma 90.00
_cell_formula_units_Z 4
_cell_length_a 6.0754(11)
_cell_length_b 14.343(3)
_cell_length_c 7.5288(13)
_cell_measurement_reflns_used 2281
_cell_measurement_temperature 150(2)
_cell_measurement_theta_max 28.3
_cell_measurement_theta_min 2.2
_cell_volume 656.1(2)
_computing_cell_refinement 'SAINT (Bruker, 2001)'
_computing_data_collection 'SMART (Bruker, 2001)'
_computing_data_reduction SAINT
_computing_molecular_graphics 'DIAMOND (Brandenburg & Putz, 2004)'
_computing_publication_material 'SHELXTL and local programs'
_computing_structure_refinement 'SHELXTL (Sheldrick, 2001)'
_computing_structure_solution 'SIR92 (Altomare et al., 1993)'
_diffrn_ambient_temperature 150(2)
_diffrn_measured_fraction_theta_full 0.997
_diffrn_measured_fraction_theta_max 0.973
_diffrn_measurement_device_type 'Bruker SMART 1K CCD'
_diffrn_measurement_method 'thin-slice \w'
_diffrn_radiation_monochromator graphite
_diffrn_radiation_source 'sealed tube'
_diffrn_radiation_type MoK\a
_diffrn_radiation_wavelength 0.71073
_diffrn_reflns_av_R_equivalents 0.0177
_diffrn_reflns_av_sigmaI/netI 0.0130
_diffrn_reflns_limit_h_max 8
_diffrn_reflns_limit_h_min -8
_diffrn_reflns_limit_k_max 19
_diffrn_reflns_limit_k_min -18
_diffrn_reflns_limit_l_max 9
_diffrn_reflns_limit_l_min -9
_diffrn_reflns_number 2856
_diffrn_reflns_theta_full 26.00
_diffrn_reflns_theta_max 28.32
_diffrn_reflns_theta_min 2.84
_diffrn_standards_number 0
_exptl_absorpt_coefficient_mu 0.165
_exptl_absorpt_correction_type none
_exptl_crystal_colour colourless
_exptl_crystal_density_diffrn 1.773
_exptl_crystal_density_method 'not measured'
_exptl_crystal_description octahedron
_exptl_crystal_F_000 360
_exptl_crystal_size_max 0.50
_exptl_crystal_size_mid 0.50
_exptl_crystal_size_min 0.50
_refine_diff_density_max 0.389
_refine_diff_density_min -0.262
_refine_ls_extinction_coef 0.008(2)
_refine_ls_extinction_expression Fc^*^=kFc[1+0.001xFc^2^\l^3^/sin(2\q)]^-1/4^
_refine_ls_extinction_method SHELXL97
_refine_ls_goodness_of_fit_ref 1.103
_refine_ls_hydrogen_treatment refxyz
_refine_ls_matrix_type full
_refine_ls_number_parameters 87
_refine_ls_number_reflns 468
_refine_ls_number_restraints 1
_refine_ls_restrained_S_all 1.101
_refine_ls_R_factor_all 0.0294
_refine_ls_R_factor_gt 0.0282
_refine_ls_shift/su_max 0.000
_refine_ls_shift/su_mean 0.000
_refine_ls_structure_factor_coef Fsqd
_refine_ls_weighting_details 'calc w = 1/[\s^2^(Fo^2^)+(0.0763P)^2^+0.0025P] where P = (Fo^2^+2Fc^2^)/3'
_refine_ls_weighting_scheme calc
_refine_ls_wR_factor_gt 0.0826
_refine_ls_wR_factor_ref 0.0849
_reflns_number_gt 448
_reflns_number_total 468
_reflns_threshold_expression I>2\s(I)
_cod_data_source_file bt6764.cif
_cod_data_source_block I
_cod_database_code 2207159
_cod_database_fobs_code 2207159

loop_
_symmetry_equiv_pos_as_xyz
'x, y, z'
'-x, -y, z+1/2'
'-x, y, z'
'x, -y, z+1/2'
'x+1/2, y+1/2, z'
'-x+1/2, -y+1/2, z+1/2'
'-x+1/2, y+1/2, z'
'x+1/2, -y+1/2, z+1/2'

loop_
_atom_site_label
_atom_site_fract_x
_atom_site_fract_y
_atom_site_fract_z
_atom_site_U_iso_or_equiv
_atom_site_adp_type
_atom_site_calc_flag
_atom_site_refinement_flags
_atom_site_occupancy
_atom_site_type_symbol
O1 0.5000 0.75071(16) 0.8953(3) 0.0286(5) Uani d S 1 O
O2 0.5000 1.01444(10) 0.5700(3) 0.0196(4) Uani d S 1 O
O3 0.5000 0.74307(13) 0.2641(3) 0.0280(5) Uani d S 1 O
O4 0.5000 0.58881(13) 0.4565(3) 0.0231(5) Uani d S 1 O
H4 0.5000 0.526(3) 0.507(5) 0.023(8) Uiso d S 1 H
O5 0.5000 0.41962(13) 0.5613(3) 0.0229(4) Uani d S 1 O
H5A 0.5000 0.374(3) 0.487(7) 0.027 Uiso d S 1 H
H5B 0.5000 0.396(3) 0.672(7) 0.027 Uiso d S 1 H
N1 0.5000 0.88054(15) 0.7296(3) 0.0160(5) Uani d S 1 N
H1N 0.5000 0.916(3) 0.827(7) 0.023(10) Uiso d S 1 H
N2 0.5000 0.87691(16) 0.4198(4) 0.0177(6) Uani d S 1 N
H2N 0.5000 0.904(3) 0.332(6) 0.023(9) Uiso d S 1 H
N3 0.5000 0.64146(18) 0.6049(3) 0.0183(6) Uani d S 1 N
C1 0.5000 0.78444(16) 0.7481(4) 0.0166(6) Uani d S 1 C
C2 0.5000 0.92913(16) 0.5717(5) 0.0151(4) Uani d S 1 C
C3 0.5000 0.7807(2) 0.4079(4) 0.0166(6) Uani d S 1 C
C4 0.5000 0.73073(17) 0.5806(4) 0.0146(4) Uani d S 1 C

loop_
_atom_site_aniso_label
_atom_site_aniso_U_11
_atom_site_aniso_U_22
_atom_site_aniso_U_33
_atom_site_aniso_U_12
_atom_site_aniso_U_13
_atom_site_aniso_U_23
O1 0.0586(12) 0.0164(10) 0.0109(9) 0.000 0.000 0.0028(8)
O2 0.0297(7) 0.0118(7) 0.0173(9) 0.000 0.000 0.0016(9)
O3 0.0565(11) 0.0150(8) 0.0124(12) 0.000 0.000 -0.0003(9)
O4 0.0413(8) 0.0105(9) 0.0175(11) 0.000 0.000 -0.0002(8)
O5 0.0408(8) 0.0109(8) 0.0169(9) 0.000 0.000 -0.0003(9)
N1 0.0285(10) 0.0099(10) 0.0097(12) 0.000 0.000 0.0002(8)
N2 0.0273(10) 0.0158(14) 0.0101(12) 0.000 0.000 0.0034(9)
N3 0.0278(8) 0.0146(9) 0.0125(16) 0.000 0.000 -0.0004(8)
C1 0.0258(11) 0.0102(12) 0.0138(14) 0.000 0.000 0.0032(10)
C2 0.0213(8) 0.0120(9) 0.0120(10) 0.000 0.000 -0.0023(10)
C3 0.0217(10) 0.0173(15) 0.0110(15) 0.000 0.000 -0.0001(9)
C4 0.0218(8) 0.0124(9) 0.0097(10) 0.000 0.000 0.0026(12)

loop_
_atom_type_symbol
_atom_type_description
_atom_type_scat_dispersion_real
_atom_type_scat_dispersion_imag
_atom_type_scat_source
C C 0.0033 0.0000 'International Tables Vol C Tables 4.2.6.8 and 6.1.1.4'
H H 0.0000 0.0000 'International Tables Vol C Tables 4.2.6.8 and 6.1.1.4'
N N 0.0061 0.0000 'International Tables Vol C Tables 4.2.6.8 and 6.1.1.4'
O O 0.0106 0.0000 'International Tables Vol C Tables 4.2.6.8 and 6.1.1.4'

loop_
_geom_angle_atom_site_label_1
_geom_angle_atom_site_label_2
_geom_angle_atom_site_label_3
_geom_angle
_geom_angle_publ_flag
H4 O4 N3 101(2) ?
H5A O5 H5B 108(4) ?
H1N N1 C1 119(3) ?
H1N N1 C2 115(3) ?
C1 N1 C2 126.1(2) yes
H2N N2 C2 116(3) ?
H2N N2 C3 117(3) ?
C2 N2 C3 126.9(3) yes
O4 N3 C4 115.9(2) yes
O1 C1 N1 119.4(3) ?
O1 C1 C4 125.0(2) ?
N1 C1 C4 115.6(2) yes
O2 C2 N1 121.0(3) ?
O2 C2 N2 122.6(3) ?
N1 C2 N2 116.4(2) yes
O3 C3 N2 120.2(3) ?
O3 C3 C4 124.6(3) ?
N2 C3 C4 115.2(3) yes
N3 C4 C1 113.3(2) ?
N3 C4 C3 127.0(3) ?
C1 C4 C3 119.70(18) yes

loop_
_geom_bond_atom_site_label_1
_geom_bond_atom_site_label_2
_geom_bond_distance
_geom_bond_publ_flag
O1 C1 1.209(3) yes
O2 C2 1.224(3) yes
O3 C3 1.210(4) yes
O4 H4 0.98(4) ?
O4 N3 1.349(3) yes
O5 H5A 0.86(5) ?
O5 H5B 0.90(5) ?
N1 H1N 0.90(5) ?
N1 C1 1.385(3) yes
N1 C2 1.378(4) yes
N2 H2N 0.76(5) ?
N2 C2 1.367(4) yes
N2 C3 1.382(4) yes
N3 C4 1.293(3) yes
C1 C4 1.478(4) yes
C3 C4 1.485(4) yes

loop_
_geom_hbond_atom_site_label_D
_geom_hbond_atom_site_label_H
_geom_hbond_atom_site_label_A
_geom_hbond_site_symmetry_A
_geom_hbond_distance_DH
_geom_hbond_distance_HA
_geom_hbond_distance_DA
_geom_hbond_angle_DHA
_geom_hbond_publ_flag
O4 H4 O5 . 0.98(4) 1.58(4) 2.552(2) 172(4) yes
O5 H5A O1 2_664 0.86(5) 1.91(5) 2.744(3) 161(5) yes
O5 H5B O3 2_665 0.90(5) 2.11(5) 2.789(3) 131(4) yes
O5 H5B O4 2_665 0.90(5) 2.15(5) 2.978(3) 152(4) yes
N1 H1N O2 2_675 0.90(5) 2.08(5) 2.972(3) 173(4) yes
N2 H2N O2 2_674 0.76(5) 2.30(5) 3.060(3) 180(5) yes

loop_
_cod_related_entry_id
_cod_related_entry_database
_cod_related_entry_code
1 ChemSpider 13594118
